data_4330592
loop_
_publ_author_name
'Christopher J. Whiteoak'
'Blerina Gjoka'
'Eddy Martin'
'Marta Mart\'inez Belmonte'
'Eduardo C. Escudero-Ad\'an'
'Cristiano Zonta'
'Giulia Licini'
'Arjan W. Kleij'

_publ_section_title
;
 Reactivity Control in Iron(III) Amino Triphenolate Complexes: Comparison
 of Monomeric and Dimeric Complexes
;
_journal_name_full 'Inorganic Chemistry'
_journal_page_first 10639
_journal_page_last 10649
_journal_paper_doi 10.1021/ic3008624
_journal_volume 51
_journal_year 2012
_chemical_formula_sum 'C33 H46 Fe N O5'
_chemical_formula_weight 592.56
_chemical_name_systematic
; 
 ? 
;
_space_group_IT_number 15
_symmetry_cell_setting monoclinic
_symmetry_space_group_name_Hall '-C 2yc'
_symmetry_space_group_name_H-M 'C 1 2/c 1'
_atom_sites_solution_hydrogens geom
_atom_sites_solution_primary direct
_atom_sites_solution_secondary difmap
_audit_creation_method SHELXL-97
_cell_angle_alpha 90.00
_cell_angle_beta 112.938(3)
_cell_angle_gamma 90.00
_cell_formula_units_Z 8
_cell_length_a 25.102(2)
_cell_length_b 10.9015(11)
_cell_length_c 25.252(3)
_cell_measurement_reflns_used 9407
_cell_measurement_temperature 100(2)
_cell_measurement_theta_max 25.29
_cell_measurement_theta_min 2.37
_cell_volume 6363.8(11)
_computing_cell_refinement 'Bruker APEX2 v2011.4-0'
_computing_data_collection 'Bruker APEX2 v2011.4-0'
_computing_data_reduction 'Bruker SAINT V7.60A'
_computing_molecular_graphics 'Bruker SHELXTL'
_computing_publication_material 'Bruker SHELXTL'
_computing_structure_refinement 'SHELXS-97 (Sheldrick, 2008)'
_computing_structure_solution Sir2011
_diffrn_ambient_temperature 100(2)
_diffrn_detector_area_resol_mean 512
_diffrn_detector_type '4K CCD area detector APEX II'
_diffrn_measured_fraction_theta_full 0.996
_diffrn_measured_fraction_theta_max 0.996
_diffrn_measurement_device_type 'APEX DUO Kappa 4-axis goniometer'
_diffrn_measurement_method
;
 Fullsphere data collection, phi and omega scans
;
_diffrn_measurement_specimen_support 'magnetic support whith MicroMount'
_diffrn_radiation_monochromator 'Quazar MX Multilayer Optics'
_diffrn_radiation_type MoK\a
_diffrn_radiation_wavelength 0.71073
_diffrn_reflns_av_R_equivalents 0.0649
_diffrn_reflns_av_sigmaI/netI 0.0582
_diffrn_reflns_limit_h_max 30
_diffrn_reflns_limit_h_min -20
_diffrn_reflns_limit_k_max 13
_diffrn_reflns_limit_k_min -13
_diffrn_reflns_limit_l_max 29
_diffrn_reflns_limit_l_min -30
_diffrn_reflns_number 23526
_diffrn_reflns_theta_full 25.37
_diffrn_reflns_theta_max 25.37
_diffrn_reflns_theta_min 1.94
_diffrn_source 'Micorfocus source E025 IuS'
_diffrn_source_current 0.6
_diffrn_source_power 50
_diffrn_source_size '0.2 mm x 0.2 mm fine focus'
_diffrn_source_type 'Bruker APEX DUO'
_exptl_absorpt_coefficient_mu 0.513
_exptl_absorpt_correction_T_max 0.9898
_exptl_absorpt_correction_T_min 0.9505
_exptl_absorpt_correction_type empirical
_exptl_absorpt_process_details
; 
 SADABS Version 2008/1 Bruker-Nonius
 Blessing, Acta Cryst. (1995) A51 33-38
;
_exptl_crystal_colour red
_exptl_crystal_density_diffrn 1.237
_exptl_crystal_description plate
_exptl_crystal_F_000 2536
_exptl_crystal_size_max 0.10
_exptl_crystal_size_mid 0.10
_exptl_crystal_size_min 0.02
_refine_diff_density_max 1.267
_refine_diff_density_min -0.671
_refine_diff_density_rms 0.111
_refine_ls_extinction_method none
_refine_ls_goodness_of_fit_ref 1.161
_refine_ls_hydrogen_treatment noref
_refine_ls_matrix_type full
_refine_ls_number_parameters 382
_refine_ls_number_reflns 5817
_refine_ls_number_restraints 4
_refine_ls_restrained_S_all 1.161
_refine_ls_R_factor_all 0.1002
_refine_ls_R_factor_gt 0.0833
_refine_ls_shift/su_max 0.001
_refine_ls_shift/su_mean 0.000
_refine_ls_structure_factor_coef Fsqd
_refine_ls_weighting_details 'calc w=1/[\s^2^(Fo^2^)+(0.0520P)^2^+85.8966P] where P=(Fo^2^+2Fc^2^)/3'
_refine_ls_weighting_scheme calc
_refine_ls_wR_factor_gt 0.2054
_refine_ls_wR_factor_ref 0.2144
_reflns_number_gt 4703
_reflns_number_total 5817
_reflns_threshold_expression >2sigma(I)
_cod_data_source_file ic3008624_si_002_4.cif
_cod_data_source_block mo_bgtbu_0m
_cod_database_code 4330592

loop_
_symmetry_equiv_pos_as_xyz
'x, y, z'
'-x, y, -z+1/2'
'x+1/2, y+1/2, z'
'-x+1/2, y+1/2, -z+1/2'
'-x, -y, -z'
'x, -y, z-1/2'
'-x+1/2, -y+1/2, -z'
'x+1/2, -y+1/2, z-1/2'

loop_
_atom_site_label
_atom_site_type_symbol
_atom_site_fract_x
_atom_site_fract_y
_atom_site_fract_z
_atom_site_U_iso_or_equiv
_atom_site_adp_type
_atom_site_occupancy
_atom_site_symmetry_multiplicity
_atom_site_calc_flag
_atom_site_refinement_flags
C1 C 0.6234(2) 0.7299(5) 0.6796(2) 0.0191(11) Uani 1 1 d .
C2 C 0.6017(2) 0.7352(5) 0.7231(2) 0.0208(11) Uani 1 1 d .
C3 C 0.5564(2) 0.6566(5) 0.7186(2) 0.0247(12) Uani 1 1 d .
H3 H 0.5415 0.6576 0.7478 0.030 Uiso 1 1 calc R
C4 C 0.5324(3) 0.5766(5) 0.6723(2) 0.0250(12) Uani 1 1 d .
H4 H 0.5010 0.5250 0.6700 0.030 Uiso 1 1 calc R
C5 C 0.5543(2) 0.5723(5) 0.6298(2) 0.0205(11) Uani 1 1 d .
H5 H 0.5380 0.5177 0.5982 0.025 Uiso 1 1 calc R
C6 C 0.5999(2) 0.6477(5) 0.6333(2) 0.0184(11) Uani 1 1 d .
C7 C 0.6270(2) 0.6377(4) 0.5898(2) 0.0168(11) Uani 1 1 d .
H7A H 0.6669 0.6059 0.6093 0.020 Uiso 1 1 calc R
H7B H 0.6049 0.5771 0.5602 0.020 Uiso 1 1 calc R
C8 C 0.6263(3) 0.8245(5) 0.7741(2) 0.0231(12) Uani 1 1 d .
C9 C 0.6912(3) 0.8030(6) 0.8074(2) 0.0286(13) Uani 1 1 d .
H9A H 0.6979 0.7174 0.8201 0.043 Uiso 1 1 calc R
H9B H 0.7055 0.8573 0.8410 0.043 Uiso 1 1 calc R
H9C H 0.7119 0.8207 0.7824 0.043 Uiso 1 1 calc R
C10 C 0.5972(3) 0.8104(6) 0.8170(3) 0.0306(14) Uani 1 1 d .
H10A H 0.5556 0.8260 0.7974 0.046 Uiso 1 1 calc R
H10B H 0.6140 0.8693 0.8484 0.046 Uiso 1 1 calc R
H10C H 0.6033 0.7269 0.8326 0.046 Uiso 1 1 calc R
C11 C 0.6152(3) 0.9574(5) 0.7513(2) 0.0258(12) Uani 1 1 d .
H11A H 0.6310 0.9686 0.7217 0.039 Uiso 1 1 calc R
H11B H 0.6341 1.0147 0.7830 0.039 Uiso 1 1 calc R
H11C H 0.5735 0.9733 0.7347 0.039 Uiso 1 1 calc R
C12 C 0.6610(2) 0.7353(5) 0.5221(2) 0.0197(11) Uani 1 1 d .
H12A H 0.6610 0.8128 0.5017 0.024 Uiso 1 1 calc R
H12B H 0.6400 0.6732 0.4929 0.024 Uiso 1 1 calc R
C13 C 0.7230(2) 0.6931(5) 0.5534(2) 0.0190(11) Uani 1 1 d .
C14 C 0.7426(2) 0.5851(5) 0.5379(2) 0.0206(11) Uani 1 1 d .
H14 H 0.7165 0.5337 0.5091 0.025 Uiso 1 1 calc R
C15 C 0.7998(2) 0.5530(5) 0.5643(2) 0.0239(12) Uani 1 1 d .
H15 H 0.8133 0.4789 0.5540 0.029 Uiso 1 1 calc R
C16 C 0.8382(2) 0.6288(5) 0.6061(2) 0.0252(12) Uani 1 1 d .
H16 H 0.8776 0.6048 0.6239 0.030 Uiso 1 1 calc R
C17 C 0.8210(2) 0.7382(5) 0.6227(2) 0.0211(11) Uani 1 1 d .
C18 C 0.7619(2) 0.7683(5) 0.5963(2) 0.0183(11) Uani 1 1 d .
C19 C 0.8642(2) 0.8253(5) 0.6668(2) 0.0266(13) Uani 1 1 d .
C20 C 0.8631(3) 0.9499(5) 0.6381(3) 0.0300(13) Uani 1 1 d .
H20A H 0.8914 1.0049 0.6656 0.045 Uiso 1 1 calc R
H20B H 0.8243 0.9857 0.6261 0.045 Uiso 1 1 calc R
H20C H 0.8728 0.9386 0.6044 0.045 Uiso 1 1 calc R
C21 C 0.9263(3) 0.7773(6) 0.6867(3) 0.0420(17) Uani 1 1 d .
H21A H 0.9377 0.7729 0.6538 0.063 Uiso 1 1 calc R
H21B H 0.9286 0.6954 0.7035 0.063 Uiso 1 1 calc R
H21C H 0.9525 0.8331 0.7157 0.063 Uiso 1 1 calc R
C22 C 0.8501(3) 0.8418(6) 0.7203(3) 0.0383(16) Uani 1 1 d .
H22A H 0.8779 0.8986 0.7471 0.057 Uiso 1 1 calc R
H22B H 0.8524 0.7622 0.7392 0.057 Uiso 1 1 calc R
H22C H 0.8109 0.8750 0.7089 0.057 Uiso 1 1 calc R
C23 C 0.5685(2) 0.7967(5) 0.5267(2) 0.0204(11) Uani 1 1 d .
H23A H 0.5490 0.8112 0.5535 0.025 Uiso 1 1 calc R
H23B H 0.5475 0.7299 0.5003 0.025 Uiso 1 1 calc R
C24 C 0.5639(2) 0.9115(5) 0.4920(2) 0.0199(11) Uani 1 1 d .
C25 C 0.5290(2) 0.9142(5) 0.4337(2) 0.0238(12) Uani 1 1 d .
H25 H 0.5098 0.8416 0.4151 0.029 Uiso 1 1 calc R
C26 C 0.5218(2) 1.0219(5) 0.4024(2) 0.0257(12) Uani 1 1 d .
H26 H 0.4973 1.0240 0.3627 0.031 Uiso 1 1 calc R
C27 C 0.5511(2) 1.1266(5) 0.4300(2) 0.0220(12) Uani 1 1 d .
H27 H 0.5466 1.1997 0.4082 0.026 Uiso 1 1 calc R
C28 C 0.5864(2) 1.1290(5) 0.4879(2) 0.0190(11) Uani 1 1 d .
C29 C 0.5921(2) 1.0183(5) 0.5192(2) 0.0180(11) Uani 1 1 d .
C30 C 0.6199(2) 1.2449(5) 0.5177(2) 0.0226(12) Uani 1 1 d .
C31 C 0.6854(3) 1.2215(5) 0.5389(3) 0.0280(13) Uani 1 1 d .
H31A H 0.6962 1.2119 0.5057 0.042 Uiso 1 1 calc R
H31B H 0.6954 1.1466 0.5622 0.042 Uiso 1 1 calc R
H31C H 0.7065 1.2911 0.5622 0.042 Uiso 1 1 calc R
C32 C 0.6064(3) 1.3534(5) 0.4762(3) 0.0301(14) Uani 1 1 d .
H32A H 0.6176 1.3330 0.4441 0.045 Uiso 1 1 calc R
H32B H 0.6281 1.4255 0.4965 0.045 Uiso 1 1 calc R
H32C H 0.5649 1.3711 0.4613 0.045 Uiso 1 1 calc R
C33 C 0.6037(3) 1.2827(5) 0.5677(3) 0.0293(13) Uani 1 1 d .
H33A H 0.6292 1.3491 0.5893 0.044 Uiso 1 1 calc R
H33B H 0.6079 1.2122 0.5931 0.044 Uiso 1 1 calc R
H33C H 0.5634 1.3110 0.5527 0.044 Uiso 1 1 calc R
Fe1 Fe 0.67465(3) 0.89716(7) 0.62266(3) 0.0177(2) Uani 1 1 d .
N1 N 0.62928(18) 0.7554(4) 0.56072(18) 0.0164(9) Uani 1 1 d .
O1 O 0.66941(15) 0.8002(3) 0.68226(15) 0.0200(8) Uani 1 1 d .
O2 O 0.74236(16) 0.8736(3) 0.61094(16) 0.0225(8) Uani 1 1 d .
O3 O 0.62413(16) 1.0143(3) 0.57595(15) 0.0229(8) Uani 1 1 d .
O4 O 0.7089(2) 1.0460(4) 0.67820(17) 0.0301(10) Uani 1 1 d D
H1O4 H 0.723(3) 1.053(7) 0.7146(5) 0.045 Uiso 1 1 d D
H2O4 H 0.701(3) 1.110(4) 0.658(3) 0.045 Uiso 1 1 d D
O1W O 0.74974(19) 0.1059(4) 0.78817(19) 0.0350(10) Uani 1 1 d D
H2W H 0.729(3) 0.107(8) 0.808(3) 0.053 Uiso 1 1 d D
H1W H 0.767(3) 0.174(4) 0.797(3) 0.053 Uiso 1 1 d D

loop_
_atom_site_aniso_label
_atom_site_aniso_U_11
_atom_site_aniso_U_22
_atom_site_aniso_U_33
_atom_site_aniso_U_23
_atom_site_aniso_U_13
_atom_site_aniso_U_12
C1 0.018(3) 0.018(3) 0.023(3) 0.002(2) 0.009(2) 0.000(2)
C2 0.024(3) 0.020(3) 0.020(3) 0.003(2) 0.010(2) 0.001(2)
C3 0.026(3) 0.025(3) 0.028(3) 0.002(2) 0.015(2) 0.005(2)
C4 0.029(3) 0.018(3) 0.033(3) 0.003(2) 0.018(3) -0.001(2)
C5 0.022(3) 0.011(2) 0.028(3) 0.003(2) 0.009(2) 0.000(2)
C6 0.022(3) 0.015(3) 0.019(3) 0.004(2) 0.010(2) 0.004(2)
C7 0.024(3) 0.012(2) 0.017(3) 0.0007(19) 0.012(2) 0.000(2)
C8 0.034(3) 0.023(3) 0.017(3) -0.001(2) 0.015(2) 0.000(2)
C9 0.037(3) 0.027(3) 0.022(3) 0.001(2) 0.011(3) 0.002(3)
C10 0.040(4) 0.028(3) 0.029(3) -0.007(3) 0.019(3) -0.001(3)
C11 0.034(3) 0.021(3) 0.024(3) -0.002(2) 0.014(3) 0.004(2)
C12 0.030(3) 0.013(2) 0.019(3) -0.001(2) 0.012(2) -0.003(2)
C13 0.024(3) 0.020(3) 0.016(3) 0.001(2) 0.011(2) -0.003(2)
C14 0.028(3) 0.015(3) 0.023(3) -0.003(2) 0.015(2) -0.004(2)
C15 0.031(3) 0.017(3) 0.030(3) 0.001(2) 0.019(3) 0.002(2)
C16 0.024(3) 0.026(3) 0.025(3) 0.009(2) 0.009(2) 0.000(2)
C17 0.028(3) 0.021(3) 0.018(3) 0.003(2) 0.013(2) -0.006(2)
C18 0.024(3) 0.018(3) 0.018(3) 0.000(2) 0.014(2) -0.002(2)
C19 0.025(3) 0.025(3) 0.026(3) 0.005(2) 0.006(2) -0.005(2)
C20 0.035(3) 0.021(3) 0.033(3) 0.000(2) 0.013(3) -0.009(3)
C21 0.028(3) 0.037(4) 0.047(4) 0.007(3) 0.000(3) -0.007(3)
C22 0.043(4) 0.041(4) 0.025(3) -0.003(3) 0.007(3) -0.014(3)
C23 0.017(3) 0.017(3) 0.028(3) 0.002(2) 0.009(2) -0.002(2)
C24 0.022(3) 0.015(3) 0.026(3) 0.004(2) 0.012(2) -0.003(2)
C25 0.023(3) 0.020(3) 0.026(3) 0.000(2) 0.007(2) -0.004(2)
C26 0.022(3) 0.029(3) 0.026(3) 0.002(2) 0.008(2) -0.001(2)
C27 0.027(3) 0.015(3) 0.028(3) 0.003(2) 0.015(2) 0.008(2)
C28 0.019(3) 0.013(3) 0.029(3) 0.000(2) 0.014(2) 0.004(2)
C29 0.015(3) 0.019(3) 0.022(3) -0.001(2) 0.009(2) 0.001(2)
C30 0.032(3) 0.010(3) 0.027(3) 0.002(2) 0.014(3) -0.001(2)
C31 0.036(3) 0.019(3) 0.031(3) -0.002(2) 0.015(3) -0.007(2)
C32 0.041(4) 0.014(3) 0.035(3) 0.001(2) 0.014(3) -0.003(2)
C33 0.044(4) 0.014(3) 0.034(3) -0.002(2) 0.018(3) -0.001(2)
Fe1 0.0251(4) 0.0124(4) 0.0170(4) -0.0004(3) 0.0096(3) -0.0014(3)
N1 0.019(2) 0.013(2) 0.019(2) 0.0021(17) 0.0088(18) -0.0013(17)
O1 0.0221(19) 0.0197(19) 0.0186(18) 0.0022(15) 0.0085(15) -0.0020(15)
O2 0.026(2) 0.0169(19) 0.027(2) -0.0052(16) 0.0135(17) -0.0017(16)
O3 0.029(2) 0.0166(19) 0.0208(19) -0.0015(15) 0.0067(17) 0.0005(16)
O4 0.049(3) 0.020(2) 0.022(2) -0.0035(17) 0.015(2) -0.0077(19)
O1W 0.037(3) 0.033(2) 0.035(2) -0.009(2) 0.013(2) -0.012(2)

loop_
_atom_type_symbol
_atom_type_description
_atom_type_scat_dispersion_real
_atom_type_scat_dispersion_imag
_atom_type_scat_source
C C 0.0033 0.0016 'International Tables Vol C Tables 4.2.6.8 and 6.1.1.4'
H H 0.0000 0.0000 'International Tables Vol C Tables 4.2.6.8 and 6.1.1.4'
N N 0.0061 0.0033 'International Tables Vol C Tables 4.2.6.8 and 6.1.1.4'
O O 0.0106 0.0060 'International Tables Vol C Tables 4.2.6.8 and 6.1.1.4'
Fe Fe 0.3463 0.8444 'International Tables Vol C Tables 4.2.6.8 and 6.1.1.4'

loop_
_geom_angle_atom_site_label_1
_geom_angle_atom_site_label_2
_geom_angle_atom_site_label_3
_geom_angle
O1 C1 C2 121.1(5)
O1 C1 C6 118.0(4)
C2 C1 C6 120.8(5)
C3 C2 C1 117.6(5)
C3 C2 C8 120.6(5)
C1 C2 C8 121.9(5)
C2 C3 C4 121.9(5)
C5 C4 C3 119.8(5)
C6 C5 C4 120.0(5)
C5 C6 C1 119.9(5)
C5 C6 C7 120.6(5)
C1 C6 C7 119.4(5)
N1 C7 C6 114.4(4)
C10 C8 C9 107.2(5)
C10 C8 C2 112.4(5)
C9 C8 C2 111.0(5)
C10 C8 C11 106.9(5)
C9 C8 C11 110.3(5)
C2 C8 C11 109.0(4)
N1 C12 C13 113.9(4)
C14 C13 C18 119.8(5)
C14 C13 C12 121.0(5)
C18 C13 C12 119.2(5)
C15 C14 C13 119.9(5)
C14 C15 C16 120.0(5)
C17 C16 C15 122.5(5)
C16 C17 C18 116.8(5)
C16 C17 C19 122.3(5)
C18 C17 C19 120.9(5)
O2 C18 C13 119.3(5)
O2 C18 C17 119.6(5)
C13 C18 C17 121.0(5)
C21 C19 C20 106.7(5)
C21 C19 C22 107.8(5)
C20 C19 C22 110.0(5)
C21 C19 C17 111.6(5)
C20 C19 C17 109.1(5)
C22 C19 C17 111.6(5)
N1 C23 C24 114.3(4)
C25 C24 C29 119.6(5)
C25 C24 C23 120.5(5)
C29 C24 C23 119.8(5)
C24 C25 C26 120.7(5)
C25 C26 C27 118.9(5)
C28 C27 C26 122.8(5)
C27 C28 C29 117.1(5)
C27 C28 C30 122.3(5)
C29 C28 C30 120.5(5)
O3 C29 C24 118.4(5)
O3 C29 C28 120.7(5)
C24 C29 C28 120.9(5)
C33 C30 C32 107.4(5)
C33 C30 C31 110.6(5)
C32 C30 C31 106.7(5)
C33 C30 C28 110.7(5)
C32 C30 C28 111.5(5)
C31 C30 C28 109.8(4)
O2 Fe1 O3 115.77(17)
O2 Fe1 O1 113.79(17)
O3 Fe1 O1 130.41(17)
O2 Fe1 O4 92.97(17)
O3 Fe1 O4 83.88(17)
O1 Fe1 O4 92.16(16)
O2 Fe1 N1 92.43(16)
O3 Fe1 N1 89.74(16)
O1 Fe1 N1 89.75(16)
O4 Fe1 N1 172.98(17)
C7 N1 C12 109.1(4)
C7 N1 C23 108.3(4)
C12 N1 C23 110.6(4)
C7 N1 Fe1 111.5(3)
C12 N1 Fe1 108.0(3)
C23 N1 Fe1 109.2(3)
C1 O1 Fe1 126.6(3)
C18 O2 Fe1 127.8(3)
C29 O3 Fe1 132.5(3)

loop_
_geom_bond_atom_site_label_1
_geom_bond_atom_site_label_2
_geom_bond_distance
C1 O1 1.366(6)
C1 C2 1.406(7)
C1 C6 1.408(7)
C2 C3 1.391(8)
C2 C8 1.539(7)
C3 C4 1.393(8)
C4 C5 1.385(8)
C5 C6 1.385(7)
C6 C7 1.503(7)
C7 N1 1.490(6)
C8 C10 1.532(7)
C8 C9 1.532(8)
C8 C11 1.544(8)
C12 N1 1.496(6)
C12 C13 1.517(8)
C13 C14 1.390(7)
C13 C18 1.404(7)
C14 C15 1.372(8)
C15 C16 1.389(8)
C16 C17 1.388(8)
C17 C18 1.409(8)
C17 C19 1.541(8)
C18 O2 1.355(6)
C19 C21 1.531(9)
C19 C20 1.534(8)
C19 C22 1.537(8)
C23 N1 1.500(7)
C23 C24 1.506(7)
C24 C25 1.388(8)
C24 C29 1.396(7)
C25 C26 1.388(8)
C26 C27 1.389(8)
C27 C28 1.384(8)
C28 C29 1.419(7)
C28 C30 1.542(7)
C29 O3 1.344(6)
C30 C33 1.526(8)
C30 C32 1.528(7)
C30 C31 1.539(8)
Fe1 O2 1.853(4)
Fe1 O3 1.861(4)
Fe1 O1 1.885(4)
Fe1 O4 2.097(4)
Fe1 N1 2.178(4)

loop_
_geom_torsion_atom_site_label_1
_geom_torsion_atom_site_label_2
_geom_torsion_atom_site_label_3
_geom_torsion_atom_site_label_4
_geom_torsion
O1 C1 C2 C3 -177.1(5)
C6 C1 C2 C3 0.0(8)
O1 C1 C2 C8 3.1(8)
C6 C1 C2 C8 -179.8(5)
C1 C2 C3 C4 -1.1(8)
C8 C2 C3 C4 178.7(5)
C2 C3 C4 C5 1.2(8)
C3 C4 C5 C6 -0.1(8)
C4 C5 C6 C1 -1.0(8)
C4 C5 C6 C7 175.5(5)
O1 C1 C6 C5 178.2(5)
C2 C1 C6 C5 1.1(8)
O1 C1 C6 C7 1.7(7)
C2 C1 C6 C7 -175.5(5)
C5 C6 C7 N1 125.9(5)
C1 C6 C7 N1 -57.6(6)
C3 C2 C8 C10 2.2(7)
C1 C2 C8 C10 -178.0(5)
C3 C2 C8 C9 122.3(6)
C1 C2 C8 C9 -58.0(7)
C3 C2 C8 C11 -116.1(6)
C1 C2 C8 C11 63.6(7)
N1 C12 C13 C14 123.8(5)
N1 C12 C13 C18 -60.1(6)
C18 C13 C14 C15 -0.4(8)
C12 C13 C14 C15 175.7(5)
C13 C14 C15 C16 -0.5(8)
C14 C15 C16 C17 -0.1(8)
C15 C16 C17 C18 1.6(8)
C15 C16 C17 C19 -176.7(5)
C14 C13 C18 O2 179.8(4)
C12 C13 C18 O2 3.6(7)
C14 C13 C18 C17 2.0(7)
C12 C13 C18 C17 -174.2(5)
C16 C17 C18 O2 179.7(5)
C19 C17 C18 O2 -2.0(7)
C16 C17 C18 C13 -2.5(7)
C19 C17 C18 C13 175.8(5)
C16 C17 C19 C21 2.0(7)
C18 C17 C19 C21 -176.3(5)
C16 C17 C19 C20 119.6(6)
C18 C17 C19 C20 -58.7(7)
C16 C17 C19 C22 -118.6(6)
C18 C17 C19 C22 63.1(7)
N1 C23 C24 C25 128.2(5)
N1 C23 C24 C29 -55.9(7)
C29 C24 C25 C26 0.0(8)
C23 C24 C25 C26 175.9(5)
C24 C25 C26 C27 1.2(8)
C25 C26 C27 C28 -1.2(8)
C26 C27 C28 C29 -0.1(8)
C26 C27 C28 C30 178.4(5)
C25 C24 C29 O3 177.9(5)
C23 C24 C29 O3 2.0(7)
C25 C24 C29 C28 -1.3(8)
C23 C24 C29 C28 -177.2(5)
C27 C28 C29 O3 -177.8(5)
C30 C28 C29 O3 3.7(7)
C27 C28 C29 C24 1.4(7)
C30 C28 C29 C24 -177.1(5)
C27 C28 C30 C33 122.2(5)
C29 C28 C30 C33 -59.4(6)
C27 C28 C30 C32 2.7(7)
C29 C28 C30 C32 -178.9(5)
C27 C28 C30 C31 -115.4(5)
C29 C28 C30 C31 63.0(6)
C6 C7 N1 C12 175.7(4)
C6 C7 N1 C23 -63.8(5)
C6 C7 N1 Fe1 56.4(5)
C13 C12 N1 C7 -60.8(5)
C13 C12 N1 C23 -180.0(4)
C13 C12 N1 Fe1 60.6(5)
C24 C23 N1 C7 -176.6(4)
C24 C23 N1 C12 -57.0(6)
C24 C23 N1 Fe1 61.8(5)
O2 Fe1 N1 C7 99.8(3)
O3 Fe1 N1 C7 -144.4(3)
O1 Fe1 N1 C7 -14.0(3)
O4 Fe1 N1 C7 -119.9(13)
O2 Fe1 N1 C12 -20.1(3)
O3 Fe1 N1 C12 95.6(3)
O1 Fe1 N1 C12 -133.9(3)
O4 Fe1 N1 C12 120.2(13)
O2 Fe1 N1 C23 -140.5(3)
O3 Fe1 N1 C23 -24.7(3)
O1 Fe1 N1 C23 105.7(3)
O4 Fe1 N1 C23 -0.2(15)
C2 C1 O1 Fe1 -132.2(4)
C6 C1 O1 Fe1 50.6(6)
O2 Fe1 O1 C1 -131.3(4)
O3 Fe1 O1 C1 50.7(5)
O4 Fe1 O1 C1 134.5(4)
N1 Fe1 O1 C1 -38.7(4)
C13 C18 O2 Fe1 43.5(6)
C17 C18 O2 Fe1 -138.7(4)
O3 Fe1 O2 C18 -121.4(4)
O1 Fe1 O2 C18 60.3(4)
O4 Fe1 O2 C18 153.9(4)
N1 Fe1 O2 C18 -30.5(4)
C24 C29 O3 Fe1 40.6(7)
C28 C29 O3 Fe1 -140.2(4)
O2 Fe1 O3 C29 67.5(5)
O1 Fe1 O3 C29 -114.5(4)
O4 Fe1 O3 C29 157.9(5)
N1 Fe1 O3 C29 -25.1(5)
